data_7012130
loop_
_publ_author_name
'Lin, Zhi-En'
'Yao, You-Wei'
'Zhang, Jie'
'Yang, Guo-Yu'

_publ_section_title
;
 Synthesis and structure of a novel open-framework zincophosphate with
 intersecting three-dimensional helical channels
;
_journal_issue 24
_journal_name_full 'Journal of the Chemical Society, Dalton Transactions'
_journal_page_first 4527
_journal_paper_doi 10.1039/b207684p
_journal_year 2002
_chemical_formula_sum 'H3 O4.5 P Zn0.5'
_chemical_formula_weight 138.68
_chemical_name_common FJ-13
_chemical_name_systematic
; 
? 
;
_space_group_IT_number 43
_symmetry_cell_setting orthorhombic
_symmetry_space_group_name_Hall 'F -2d -2d'
_symmetry_space_group_name_H-M 'F d 2 d'
_atom_sites_solution_hydrogens geom
_atom_sites_solution_primary direct
_atom_sites_solution_secondary difmap
_audit_creation_method SHELXL-97
_cell_angle_alpha 90.00
_cell_angle_beta 90.00
_cell_angle_gamma 90.00
_cell_formula_units_Z 20
_cell_length_a 9.8812(7)
_cell_length_b 15.1899(10)
_cell_length_c 16.0041(10)
_cell_measurement_reflns_used 45
_cell_measurement_temperature 293(2)
_cell_measurement_theta_max 25.06
_cell_measurement_theta_min 2.77
_cell_volume 2402.1(3)
_computing_structure_refinement 'SHELXL-97 (Sheldrick, 1997)'
_computing_structure_solution 'SHELXS-97 (Sheldrick, 1990)'
_diffrn_ambient_temperature 293(2)
_diffrn_measured_fraction_theta_full 0.993
_diffrn_measured_fraction_theta_max 0.993
_diffrn_measurement_device_type 'Siemens SMART CCD'
_diffrn_measurement_method 'phi and omega scans'
_diffrn_radiation_monochromator graphite
_diffrn_radiation_source 'fine-focus sealed tube'
_diffrn_radiation_type MoK\a
_diffrn_radiation_wavelength 0.71073
_diffrn_reflns_av_R_equivalents 0.0230
_diffrn_reflns_av_sigmaI/netI 0.0237
_diffrn_reflns_limit_h_max 8
_diffrn_reflns_limit_h_min -11
_diffrn_reflns_limit_k_max 18
_diffrn_reflns_limit_k_min -14
_diffrn_reflns_limit_l_max 10
_diffrn_reflns_limit_l_min -18
_diffrn_reflns_number 1785
_diffrn_reflns_theta_full 25.06
_diffrn_reflns_theta_max 25.06
_diffrn_reflns_theta_min 2.77
_diffrn_standards_decay_% 0
_exptl_absorpt_coefficient_mu 2.904
_exptl_absorpt_correction_T_max 1.000000
_exptl_absorpt_correction_T_min 0.721375
_exptl_absorpt_correction_type empirical
_exptl_absorpt_process_details 'SADABS (Sheldrick, 1996)'
_exptl_crystal_colour colorless
_exptl_crystal_density_diffrn 1.917
_exptl_crystal_density_method 'not measured'
_exptl_crystal_description block
_exptl_crystal_F_000 1380
_exptl_crystal_size_max 0.80
_exptl_crystal_size_mid 0.56
_exptl_crystal_size_min 0.44
_refine_diff_density_max 0.980
_refine_diff_density_min -1.178
_refine_diff_density_rms 0.229
_refine_ls_abs_structure_details 'Flack H D (1983), Acta Cryst. A39, 876-881'
_refine_ls_abs_structure_Flack 0.01(3)
_refine_ls_extinction_method none
_refine_ls_goodness_of_fit_ref 1.202
_refine_ls_hydrogen_treatment mixed
_refine_ls_matrix_type full
_refine_ls_number_parameters 56
_refine_ls_number_reflns 877
_refine_ls_number_restraints 1
_refine_ls_restrained_S_all 1.201
_refine_ls_R_factor_all 0.0484
_refine_ls_R_factor_gt 0.0477
_refine_ls_shift/su_max 0.000
_refine_ls_shift/su_mean 0.000
_refine_ls_structure_factor_coef Fsqd
_refine_ls_weighting_details 'calc w=1/[\s^2^(Fo^2^)+(0.1120P)^2^+6.1118P] where P=(Fo^2^+2Fc^2^)/3'
_refine_ls_weighting_scheme calc
_refine_ls_wR_factor_gt 0.1457
_refine_ls_wR_factor_ref 0.1484
_reflns_number_gt 865
_reflns_number_total 877
_reflns_threshold_expression >2sigma(I)
_cod_data_source_file b207684p.txt
_cod_data_source_block FJ-13
_cod_depositor_comments
;
The following automatic conversions were performed:
'_symmetry_cell_setting' value 'Orthorhombic' changed to 'orthorhombic'
according to '/home/saulius/struct/CIF-dictionaries/cif_core.dic'
dictionary named 'cif_core.dic' version 2.4.1 from 2010-06-29.

Automatic conversion script
Id: cif_fix_enum 1527 2010-12-29 10:47:43Z saulius 
;
_cod_original_sg_symbol_H-M Fd2d
_cod_original_formula_sum 'H3 O4.50 P Zn0.50'
_cod_database_code 7012130

loop_
_symmetry_equiv_pos_as_xyz
'x, y, z'
'-x, y, -z'
'-x+1/4, y+1/4, z+1/4'
'x+1/4, y+1/4, -z+1/4'
'x, y+1/2, z+1/2'
'-x, y+1/2, -z+1/2'
'-x+1/4, y+3/4, z+3/4'
'x+1/4, y+3/4, -z+3/4'
'x+1/2, y, z+1/2'
'-x+1/2, y, -z+1/2'
'-x+3/4, y+1/4, z+3/4'
'x+3/4, y+1/4, -z+3/4'
'x+1/2, y+1/2, z'
'-x+1/2, y+1/2, -z'
'-x+3/4, y+3/4, z+1/4'
'x+3/4, y+3/4, -z+1/4'

loop_
_atom_site_label
_atom_site_type_symbol
_atom_site_fract_x
_atom_site_fract_y
_atom_site_fract_z
_atom_site_U_iso_or_equiv
_atom_site_adp_type
_atom_site_occupancy
_atom_site_symmetry_multiplicity
_atom_site_calc_flag
_atom_site_refinement_flags
_atom_site_disorder_assembly
_atom_site_disorder_group
Zn Zn 0.0000 0.959905(17) 0.0000 0.0244(4) Uani 1 2 d S . .
P P 0.03418(18) 1.11535(13) 0.12902(10) 0.0286(5) Uani 1 1 d . . .
O1 O 0.0805(5) 1.0321(4) 0.0853(3) 0.0349(11) Uani 1 1 d . . .
O2 O 0.1398(6) 0.8838(4) -0.0406(3) 0.0459(15) Uani 1 1 d . . .
O3 O 0.0434(7) 1.1955(4) 0.0699(3) 0.0436(14) Uani 1 1 d . . .
H H -0.0325 1.2159 0.0625 0.080 Uiso 1 1 calc R . .
O4 O -0.1211(6) 1.1060(5) 0.1483(5) 0.0550(17) Uani 1 1 d . . .
H H -0.1330 1.0653 0.1811 0.080 Uiso 1 1 calc R . .
O1W O 0.2500 0.8516(7) 0.2500 0.056(3) Uani 1 2 d S . .

loop_
_atom_site_aniso_label
_atom_site_aniso_U_11
_atom_site_aniso_U_22
_atom_site_aniso_U_33
_atom_site_aniso_U_23
_atom_site_aniso_U_13
_atom_site_aniso_U_12
Zn 0.0375(6) 0.0160(6) 0.0198(5) 0.000 0.0008(4) 0.000
P 0.0364(9) 0.0205(10) 0.0289(9) -0.0056(7) -0.0037(7) -0.0079(8)
O1 0.043(2) 0.030(3) 0.032(3) -0.007(2) -0.005(2) 0.005(2)
O2 0.072(4) 0.040(3) 0.026(2) -0.002(2) 0.014(2) 0.026(3)
O3 0.066(3) 0.024(3) 0.040(3) 0.003(2) -0.014(3) -0.014(3)
O4 0.036(3) 0.036(4) 0.093(5) -0.014(4) 0.012(3) -0.001(2)
O1W 0.051(5) 0.041(7) 0.078(8) 0.000 -0.009(3) 0.000

loop_
_atom_type_symbol
_atom_type_description
_atom_type_scat_dispersion_real
_atom_type_scat_dispersion_imag
_atom_type_scat_source
H H 0.0000 0.0000 'International Tables Vol C Tables 4.2.6.8 and 6.1.1.4'
O O 0.0106 0.0060 'International Tables Vol C Tables 4.2.6.8 and 6.1.1.4'
P P 0.1023 0.0942 'International Tables Vol C Tables 4.2.6.8 and 6.1.1.4'
Zn Zn 0.2839 1.4301 'International Tables Vol C Tables 4.2.6.8 and 6.1.1.4'

loop_
_geom_angle_atom_site_label_1
_geom_angle_atom_site_label_2
_geom_angle_atom_site_label_3
_geom_angle
_geom_angle_site_symmetry_1
_geom_angle_site_symmetry_3
_geom_angle_publ_flag
O2 Zn O2 105.8(4) 2 . ?
O2 Zn O1 113.7(2) 2 . ?
O2 Zn O1 106.7(3) . . ?
O2 Zn O1 106.7(3) 2 2 ?
O2 Zn O1 113.7(2) . 2 ?
O1 Zn O1 110.5(3) . 2 ?
O1 P O2 113.4(3) . 3 ?
O1 P O3 110.9(3) . . ?
O2 P O3 110.2(3) 3 . ?
O1 P O4 108.1(3) . . ?
O2 P O4 109.5(4) 3 . ?
O3 P O4 104.4(4) . . ?
P O1 Zn 132.7(3) . . ?
P O2 Zn 139.2(3) 7_544 . ?
P O3 H 109.5 . . ?
P O4 H 109.5 . . ?

loop_
_geom_bond_atom_site_label_1
_geom_bond_atom_site_label_2
_geom_bond_distance
_geom_bond_site_symmetry_2
_geom_bond_publ_flag
Zn O2 1.914(5) 2 ?
Zn O2 1.914(5) . ?
Zn O1 1.924(5) . ?
Zn O1 1.924(5) 2 ?
P O1 1.515(6) . ?
P O2 1.516(5) 3 ?
P O3 1.544(6) . ?
P O4 1.571(6) . ?
O2 P 1.516(5) 7_544 ?
O3 H 0.8200 . ?
O4 H 0.8200 . ?
